data_4027083
loop_
_publ_author_name
'Masahiko Fujioka'
'Tsumoru Morimoto'
'Takayuki Tsumagari'
'Hiroki Tanimoto'
'Yasuhiro Nishiyama'
'Kiyomi Kakiuchi'

_publ_section_title
;
 Rh(I)-Catalyzed Asymmetric Synthesis of 3-Substituted Isoindolinones
 through CO Gas-Free Aminocarbonylation
;
_journal_name_full 'Journal of Organic Chemistry'
_journal_page_first 2911
_journal_page_last 2923
_journal_paper_doi 10.1021/jo300201g
_journal_volume 77
_journal_year 2012
_chemical_absolute_configuration ad
_chemical_formula_moiety 'C22 H19 N O3 S'
_chemical_formula_sum 'C22 H19 N O3 S'
_chemical_formula_weight 377.46
_space_group_IT_number 5
_symmetry_cell_setting monoclinic
_symmetry_Int_Tables_number 5
_symmetry_space_group_name_Hall 'C 2y'
_symmetry_space_group_name_H-M 'C 1 2 1'
_atom_sites_solution_hydrogens geom
_atom_sites_solution_primary direct
_atom_sites_solution_secondary difmap
_cell_angle_alpha 90.0000
_cell_angle_beta 109.3869(12)
_cell_angle_gamma 90.0000
_cell_formula_units_Z 4
_cell_length_a 17.5575(9)
_cell_length_b 5.9446(3)
_cell_length_c 19.3228(10)
_cell_measurement_reflns_used 12190
_cell_measurement_temperature 123
_cell_measurement_theta_max 25.38
_cell_measurement_theta_min 3.02
_cell_volume 1902.41(17)
_computing_cell_refinement 'RAPID AUTO'
_computing_data_collection 'RAPID AUTO (Rigaku, ????)'
_computing_data_reduction 'RAPID AUTO'
_computing_molecular_graphics 'CrystalStructure 4.0'
_computing_publication_material 'CrystalStructure 4.0 (Rigaku, 2010)'
_computing_structure_refinement 'SHELXL97 (Sheldrick, 2008)'
_computing_structure_solution 'Il Milione (Burla, et al., 2007)'
_diffrn_ambient_temperature 123
_diffrn_detector_area_resol_mean 10.000
_diffrn_measured_fraction_theta_full 0.997
_diffrn_measured_fraction_theta_max 0.997
_diffrn_measurement_device_type 'Rigaku R-AXIS RAPID'
_diffrn_measurement_method \w
_diffrn_radiation_type 'Mo K\a'
_diffrn_radiation_wavelength 0.71075
_diffrn_reflns_av_R_equivalents 0.0550
_diffrn_reflns_limit_h_max 20
_diffrn_reflns_limit_h_min -20
_diffrn_reflns_limit_k_max 6
_diffrn_reflns_limit_k_min -7
_diffrn_reflns_limit_l_max 23
_diffrn_reflns_limit_l_min -23
_diffrn_reflns_number 13323
_diffrn_reflns_theta_full 25.35
_diffrn_reflns_theta_max 25.35
_diffrn_standards_number 0
_exptl_absorpt_coefficient_mu 0.192
_exptl_absorpt_correction_T_max 0.992
_exptl_absorpt_correction_T_min 0.566
_exptl_absorpt_correction_type multi-scan
_exptl_absorpt_process_details 'ABSCOR (Rigaku, 1995)'
_exptl_crystal_colour colorless
_exptl_crystal_density_diffrn 1.318
_exptl_crystal_description block
_exptl_crystal_F_000 792.00
_exptl_crystal_size_max 0.200
_exptl_crystal_size_mid 0.050
_exptl_crystal_size_min 0.040
_refine_diff_density_max 0.440
_refine_diff_density_min -0.220
_refine_ls_abs_structure_details 'Flack, H. D. (1983), Acta Cryst. A39, 876-881.  1448 Friedel Pairs'
_refine_ls_abs_structure_Flack -0.05(7)
_refine_ls_extinction_method none
_refine_ls_goodness_of_fit_ref 1.083
_refine_ls_hydrogen_treatment constr
_refine_ls_number_parameters 246
_refine_ls_number_reflns 3366
_refine_ls_number_restraints 1
_refine_ls_R_factor_gt 0.0373
_refine_ls_shift/su_max 0.000
_refine_ls_structure_factor_coef Fsqd
_refine_ls_weighting_details 'w = 1/[\s^2^(Fo^2^)+(0.0517P)^2^+0.3217P] where P=(Fo^2^+2Fc^2^)/3'
_refine_ls_weighting_scheme calc
_refine_ls_wR_factor_ref 0.0918
_reflns_number_gt 3170
_reflns_number_total 3366
_reflns_threshold_expression F^2^>2.0\s(F^2^)
_cod_data_source_file jo300201g_si_004.cif
_cod_data_source_block TMG-18
_cod_database_code 4027083

loop_
_symmetry_equiv_pos_site_id
_symmetry_equiv_pos_as_xyz
1 +X,+Y,+Z
2 -X,+Y,-Z
3 1/2+X,1/2+Y,+Z
4 1/2-X,1/2+Y,-Z

loop_
_atom_site_label
_atom_site_type_symbol
_atom_site_fract_x
_atom_site_fract_y
_atom_site_fract_z
_atom_site_U_iso_or_equiv
_atom_site_adp_type
_atom_site_occupancy
_atom_site_symmetry_multiplicity
_atom_site_calc_flag
_atom_site_refinement_flags
S1 S 0.25494(3) 0.50340(8) 0.30700(2) 0.02302(14) Uani 1.0 4 d .
O1 O 0.18967(9) 0.3621(3) 0.26723(8) 0.0285(4) Uani 1.0 4 d .
O2 O 0.24282(9) 0.7383(3) 0.31277(8) 0.0296(4) Uani 1.0 4 d .
O3 O 0.40588(9) 0.7856(3) 0.31727(8) 0.0316(4) Uani 1.0 4 d .
N1 N 0.32421(9) 0.4759(3) 0.26549(8) 0.0228(4) Uani 1.0 4 d .
C1 C 0.39473(12) 0.6106(4) 0.28318(10) 0.0245(5) Uani 1.0 4 d .
C2 C 0.44837(11) 0.4920(4) 0.25140(10) 0.0248(5) Uani 1.0 4 d .
C3 C 0.52444(12) 0.5611(4) 0.25020(11) 0.0298(6) Uani 1.0 4 d .
C4 C 0.56500(14) 0.4157(5) 0.21910(12) 0.0343(6) Uani 1.0 4 d .
C5 C 0.53177(14) 0.2107(5) 0.19067(12) 0.0343(6) Uani 1.0 4 d .
C6 C 0.45617(12) 0.1426(4) 0.19160(10) 0.0292(5) Uani 1.0 4 d .
C7 C 0.41498(12) 0.2889(4) 0.22279(10) 0.0244(5) Uani 1.0 4 d .
C8 C 0.33251(12) 0.2595(4) 0.22988(10) 0.0228(5) Uani 1.0 4 d .
C9 C 0.26625(12) 0.2219(4) 0.15648(11) 0.0233(5) Uani 1.0 4 d .
C10 C 0.24688(13) 0.3887(4) 0.10321(11) 0.0297(5) Uani 1.0 4 d .
C11 C 0.18664(14) 0.3524(4) 0.03653(11) 0.0329(6) Uani 1.0 4 d .
C12 C 0.14412(13) 0.1508(5) 0.02152(11) 0.0306(5) Uani 1.0 4 d .
C13 C 0.16532(13) -0.0146(5) 0.07456(11) 0.0309(5) Uani 1.0 4 d .
C14 C 0.22645(12) 0.0192(4) 0.14172(10) 0.0262(5) Uani 1.0 4 d .
C15 C 0.07675(14) 0.1141(5) -0.05051(12) 0.0426(7) Uani 1.0 4 d .
C16 C 0.30067(12) 0.3884(4) 0.39484(10) 0.0229(5) Uani 1.0 4 d .
C17 C 0.27622(13) 0.1787(4) 0.41011(11) 0.0272(5) Uani 1.0 4 d .
C18 C 0.31351(13) 0.0854(4) 0.47904(11) 0.0307(6) Uani 1.0 4 d .
C19 C 0.37572(13) 0.1966(4) 0.53188(11) 0.0297(5) Uani 1.0 4 d .
C20 C 0.39829(13) 0.4100(5) 0.51517(12) 0.0317(6) Uani 1.0 4 d .
C21 C 0.36139(11) 0.5072(5) 0.44692(10) 0.0268(5) Uani 1.0 4 d .
C22 C 0.41748(15) 0.0915(5) 0.60562(12) 0.0412(7) Uani 1.0 4 d .
H1 H 0.5469 0.7019 0.2700 0.0357 Uiso 1.0 4 calc R
H2 H 0.6165 0.4568 0.2172 0.0412 Uiso 1.0 4 calc R
H3 H 0.5614 0.1136 0.1699 0.0411 Uiso 1.0 4 calc R
H4 H 0.4337 0.0018 0.1717 0.0351 Uiso 1.0 4 calc R
H5 H 0.3335 0.1314 0.2637 0.0274 Uiso 1.0 4 calc R
H6 H 0.2750 0.5280 0.1125 0.0357 Uiso 1.0 4 calc R
H7 H 0.1741 0.4675 0.0004 0.0395 Uiso 1.0 4 calc R
H8 H 0.1377 -0.1546 0.0652 0.0371 Uiso 1.0 4 calc R
H9 H 0.2405 -0.0979 0.1772 0.0315 Uiso 1.0 4 calc R
H10 H 0.0530 -0.0351 -0.0505 0.0511 Uiso 1.0 4 calc R
H11 H 0.0985 0.1241 -0.0910 0.0511 Uiso 1.0 4 calc R
H12 H 0.0352 0.2295 -0.0566 0.0511 Uiso 1.0 4 calc R
H13 H 0.2346 0.0997 0.3741 0.0327 Uiso 1.0 4 calc R
H14 H 0.2961 -0.0572 0.4903 0.0369 Uiso 1.0 4 calc R
H15 H 0.4397 0.4899 0.5512 0.0380 Uiso 1.0 4 calc R
H16 H 0.3773 0.6520 0.4360 0.0321 Uiso 1.0 4 calc R
H17 H 0.3991 -0.0643 0.6055 0.0494 Uiso 1.0 4 calc R
H18 H 0.4045 0.1768 0.6436 0.0494 Uiso 1.0 4 calc R
H19 H 0.4760 0.0934 0.6158 0.0494 Uiso 1.0 4 calc R

loop_
_atom_site_aniso_label
_atom_site_aniso_U_11
_atom_site_aniso_U_22
_atom_site_aniso_U_33
_atom_site_aniso_U_12
_atom_site_aniso_U_13
_atom_site_aniso_U_23
S1 0.0233(3) 0.0280(3) 0.0158(3) 0.0025(3) 0.00389(18) -0.0000(3)
O1 0.0246(8) 0.0385(10) 0.0212(8) -0.0025(7) 0.0061(6) -0.0022(7)
O2 0.0344(9) 0.0284(9) 0.0241(8) 0.0064(7) 0.0071(7) 0.0009(7)
O3 0.0369(9) 0.0284(9) 0.0274(8) -0.0053(7) 0.0082(7) -0.0040(7)
N1 0.0262(8) 0.0250(10) 0.0149(8) -0.0026(8) 0.0040(7) -0.0017(8)
C1 0.0240(10) 0.0288(12) 0.0169(9) 0.0006(10) 0.0018(8) 0.0051(10)
C2 0.0247(10) 0.0311(12) 0.0149(9) 0.0040(11) 0.0014(8) 0.0053(10)
C3 0.0262(11) 0.0400(15) 0.0196(10) -0.0009(9) 0.0028(9) 0.0062(9)
C4 0.0253(11) 0.0523(16) 0.0234(11) 0.0024(11) 0.0053(9) 0.0101(11)
C5 0.0328(12) 0.0486(16) 0.0215(11) 0.0116(12) 0.0089(10) 0.0069(10)
C6 0.0341(12) 0.0320(13) 0.0196(10) 0.0095(11) 0.0062(9) 0.0032(10)
C7 0.0252(11) 0.0303(12) 0.0145(10) 0.0035(10) 0.0023(8) 0.0059(9)
C8 0.0265(11) 0.0232(12) 0.0169(10) 0.0016(9) 0.0046(9) -0.0008(9)
C9 0.0236(10) 0.0282(12) 0.0182(10) 0.0023(9) 0.0073(9) 0.0004(9)
C10 0.0360(13) 0.0277(12) 0.0211(11) -0.0029(10) 0.0037(10) 0.0027(9)
C11 0.0366(13) 0.0402(15) 0.0176(11) 0.0015(11) 0.0034(10) 0.0042(10)
C12 0.0305(11) 0.0422(14) 0.0172(10) 0.0002(11) 0.0054(9) -0.0044(10)
C13 0.0345(11) 0.0313(13) 0.0245(10) -0.0065(12) 0.0066(9) -0.0054(11)
C14 0.0304(11) 0.0282(11) 0.0195(10) -0.0001(11) 0.0076(9) 0.0020(10)
C15 0.0419(14) 0.0577(17) 0.0203(11) -0.0049(14) -0.0002(10) -0.0059(13)
C16 0.0253(11) 0.0289(12) 0.0135(10) 0.0047(9) 0.0048(9) 0.0017(9)
C17 0.0309(11) 0.0301(14) 0.0208(10) -0.0000(10) 0.0087(9) -0.0039(9)
C18 0.0407(13) 0.0300(13) 0.0233(11) 0.0036(10) 0.0130(10) 0.0005(9)
C19 0.0333(12) 0.0364(14) 0.0187(11) 0.0064(10) 0.0077(9) 0.0010(9)
C20 0.0291(11) 0.0423(14) 0.0191(10) -0.0044(11) 0.0019(9) -0.0021(10)
C21 0.0278(10) 0.0303(11) 0.0214(10) -0.0014(11) 0.0070(8) 0.0019(11)
C22 0.0480(15) 0.0498(17) 0.0219(11) 0.0067(13) 0.0063(10) 0.0072(11)

loop_
_atom_type_symbol
_atom_type_description
_atom_type_scat_dispersion_real
_atom_type_scat_dispersion_imag
_atom_type_scat_source
C C 0.0033 0.0016
;
International Tables for Crystallography
(1992, Vol. C, Tables 4.2.6.8 and 6.1.1.4)
;
H H 0.0000 0.0000
;
International Tables for Crystallography
(1992, Vol. C, Table 6.1.1.4)
;
N N 0.0061 0.0033
;
International Tables for Crystallography
(1992, Vol. C, Tables 4.2.6.8 and 6.1.1.4)
;
O O 0.0106 0.0060
;
International Tables for Crystallography
(1992, Vol. C, Tables 4.2.6.8 and 6.1.1.4)
;
S S 0.1246 0.1234
;
International Tables for Crystallography
(1992, Vol. C, Tables 4.2.6.8 and 6.1.1.4)
;

loop_
_geom_angle_atom_site_label_1
_geom_angle_atom_site_label_2
_geom_angle_atom_site_label_3
_geom_angle
_geom_angle_publ_flag
O1 S1 O2 120.47(9) yes
O1 S1 N1 105.48(10) yes
O1 S1 C16 108.66(10) yes
O2 S1 N1 106.56(10) yes
O2 S1 C16 109.78(10) yes
N1 S1 C16 104.68(10) yes
S1 N1 C1 123.04(15) yes
S1 N1 C8 120.29(15) yes
C1 N1 C8 112.82(17) yes
O3 C1 N1 125.9(3) yes
O3 C1 C2 129.1(2) yes
N1 C1 C2 104.99(18) yes
C1 C2 C3 127.8(2) yes
C1 C2 C7 110.09(19) yes
C3 C2 C7 122.1(3) yes
C2 C3 C4 117.1(2) yes
C3 C4 C5 121.0(3) yes
C4 C5 C6 121.9(3) yes
C5 C6 C7 117.3(3) yes
C2 C7 C6 120.7(2) yes
C2 C7 C8 111.0(2) yes
C6 C7 C8 128.29(19) yes
N1 C8 C7 100.71(16) yes
N1 C8 C9 113.31(16) yes
C7 C8 C9 113.07(18) yes
C8 C9 C10 120.60(19) yes
C8 C9 C14 120.05(18) yes
C10 C9 C14 119.33(17) yes
C9 C10 C11 120.1(2) yes
C10 C11 C12 121.3(2) yes
C11 C12 C13 117.74(18) yes
C11 C12 C15 121.2(3) yes
C13 C12 C15 121.1(3) yes
C12 C13 C14 121.5(3) yes
C9 C14 C13 120.0(2) yes
S1 C16 C17 118.85(14) yes
S1 C16 C21 119.73(18) yes
C17 C16 C21 121.41(18) yes
C16 C17 C18 118.95(18) yes
C17 C18 C19 121.3(3) yes
C18 C19 C20 118.40(19) yes
C18 C19 C22 121.0(3) yes
C20 C19 C22 120.59(19) yes
C19 C20 C21 121.2(2) yes
C16 C21 C20 118.7(3) yes
C2 C3 H1 121.451 no
C4 C3 H1 121.466 no
C3 C4 H2 119.513 no
C5 C4 H2 119.511 no
C4 C5 H3 119.036 no
C6 C5 H3 119.033 no
C5 C6 H4 121.352 no
C7 C6 H4 121.367 no
N1 C8 H5 109.810 no
C7 C8 H5 109.812 no
C9 C8 H5 109.804 no
C9 C10 H6 119.936 no
C11 C10 H6 119.933 no
C10 C11 H7 119.370 no
C12 C11 H7 119.359 no
C12 C13 H8 119.240 no
C14 C13 H8 119.248 no
C9 C14 H9 120.013 no
C13 C14 H9 120.009 no
C12 C15 H10 109.466 no
C12 C15 H11 109.466 no
C12 C15 H12 109.474 no
H10 C15 H11 109.482 no
H10 C15 H12 109.464 no
H11 C15 H12 109.475 no
C16 C17 H13 120.530 no
C18 C17 H13 120.524 no
C17 C18 H14 119.357 no
C19 C18 H14 119.356 no
C19 C20 H15 119.385 no
C21 C20 H15 119.389 no
C16 C21 H16 120.653 no
C20 C21 H16 120.654 no
C19 C22 H17 109.469 no
C19 C22 H18 109.471 no
C19 C22 H19 109.465 no
H17 C22 H18 109.474 no
H17 C22 H19 109.470 no
H18 C22 H19 109.478 no

loop_
_geom_bond_atom_site_label_1
_geom_bond_atom_site_label_2
_geom_bond_distance
_geom_bond_publ_flag
S1 O1 1.4228(15) yes
S1 O2 1.4227(17) yes
S1 N1 1.6724(19) yes
S1 C16 1.7573(19) yes
O3 C1 1.212(3) yes
N1 C1 1.418(3) yes
N1 C8 1.489(3) yes
C1 C2 1.465(4) yes
C2 C3 1.405(3) yes
C2 C7 1.375(3) yes
C3 C4 1.378(4) yes
C4 C5 1.383(4) yes
C5 C6 1.394(4) yes
C6 C7 1.390(4) yes
C7 C8 1.509(4) yes
C8 C9 1.523(3) yes
C9 C10 1.388(3) yes
C9 C14 1.374(4) yes
C10 C11 1.386(3) yes
C11 C12 1.391(4) yes
C12 C13 1.379(4) yes
C12 C15 1.514(3) yes
C13 C14 1.397(3) yes
C16 C17 1.382(4) yes
C16 C21 1.391(3) yes
C17 C18 1.390(3) yes
C18 C19 1.390(3) yes
C19 C20 1.399(4) yes
C19 C22 1.505(3) yes
C20 C21 1.388(3) yes
C3 H1 0.950 no
C4 H2 0.950 no
C5 H3 0.950 no
C6 H4 0.950 no
C8 H5 1.000 no
C10 H6 0.950 no
C11 H7 0.950 no
C13 H8 0.950 no
C14 H9 0.950 no
C15 H10 0.980 no
C15 H11 0.980 no
C15 H12 0.980 no
C17 H13 0.950 no
C18 H14 0.950 no
C20 H15 0.950 no
C21 H16 0.950 no
C22 H17 0.980 no
C22 H18 0.980 no
C22 H19 0.980 no

loop_
_geom_contact_atom_site_label_1
_geom_contact_atom_site_label_2
_geom_contact_distance
_geom_contact_publ_flag
_geom_contact_site_symmetry_2
S1 O3 3.0868(17) no .
S1 C9 3.418(3) no .
O1 C8 2.896(3) no .
O1 C9 2.999(3) no .
O1 C14 3.390(3) no .
O1 C17 2.887(3) no .
O2 O3 2.849(3) no .
O2 C1 3.005(3) no .
O2 C21 3.059(3) no .
O3 C3 3.096(3) no .
O3 C7 3.503(3) no .
O3 C8 3.584(3) no .
O3 C21 3.305(3) no .
N1 C10 3.020(3) no .
N1 C21 3.351(3) no .
C1 C9 3.572(3) no .
C1 C16 3.390(4) no .
C1 C21 3.458(3) no .
C2 C5 2.731(4) no .
C2 C9 3.503(3) no .
C3 C6 2.830(4) no .
C4 C7 2.763(4) no .
C6 C9 3.209(3) no .
C7 C10 3.142(3) no .
C7 C14 3.541(3) no .
C8 C16 3.499(3) no .
C9 C12 2.804(3) no .
C10 C13 2.752(4) no .
C11 C14 2.757(3) no .
C16 C19 2.781(3) no .
C17 C20 2.778(3) no .
C18 C21 2.780(4) no .
O1 C3 3.331(3) no 3_445
O1 C4 3.369(3) no 3_445
O1 C5 3.383(3) no 3_455
O2 C4 3.222(3) no 3_455
O2 C17 3.163(3) no 1_565
O3 C6 3.550(3) no 1_565
O3 C7 3.536(3) no 1_565
O3 C8 3.317(3) no 1_565
O3 C22 3.475(3) no 2_666
C3 O1 3.331(3) no 3_555
C4 O1 3.369(3) no 3_555
C4 O2 3.222(3) no 3_545
C4 C15 3.580(3) no 4_555
C5 O1 3.383(3) no 3_545
C6 O3 3.550(3) no 1_545
C7 O3 3.536(3) no 1_545
C8 O3 3.317(3) no 1_545
C15 C4 3.580(3) no 4_545
C17 O2 3.163(3) no 1_545
C22 O3 3.475(3) no 2_646
S1 H5 2.8734 no .
S1 H13 2.8064 no .
S1 H16 2.8373 no .
O1 H5 2.8939 no .
O1 H9 3.5117 no .
O1 H13 2.4975 no .
O2 H16 2.7880 no .
O3 H1 2.9529 no .
O3 H16 2.6285 no .
N1 H6 2.8087 no .
N1 H16 3.2828 no .
C1 H1 2.8203 no .
C1 H5 3.0238 no .
C1 H6 3.3074 no .
C1 H16 3.0775 no .
C2 H2 3.2398 no .
C2 H4 3.2653 no .
C2 H5 3.0062 no .
C2 H6 3.3310 no .
C3 H3 3.2514 no .
C4 H4 3.2868 no .
C5 H1 3.2670 no .
C6 H2 3.2768 no .
C6 H5 2.9290 no .
C7 H1 3.2898 no .
C7 H3 3.2371 no .
C7 H6 3.0211 no .
C8 H4 2.8445 no .
C8 H6 2.6819 no .
C8 H9 2.6587 no .
C9 H4 3.1411 no .
C9 H7 3.2570 no .
C9 H8 3.2510 no .
C10 H5 3.3373 no .
C10 H9 3.2445 no .
C11 H8 3.2318 no .
C11 H10 3.3199 no .
C11 H11 2.7893 no .
C11 H12 2.7691 no .
C12 H6 3.2733 no .
C12 H9 3.2734 no .
C13 H7 3.2307 no .
C13 H10 2.5655 no .
C13 H11 3.1307 no .
C13 H12 3.1472 no .
C14 H4 3.4910 no .
C14 H5 2.5675 no .
C14 H6 3.2421 no .
C15 H7 2.6810 no .
C15 H8 2.6661 no .
C16 H5 3.1709 no .
C16 H14 3.2437 no .
C16 H15 3.2488 no .
C17 H5 3.3137 no .
C17 H16 3.2746 no .
C18 H15 3.2533 no .
C18 H17 2.5656 no .
C18 H18 3.0968 no .
C18 H19 3.1805 no .
C19 H13 3.2795 no .
C19 H16 3.2859 no .
C20 H14 3.2542 no .
C20 H17 3.3133 no .
C20 H18 2.8135 no .
C20 H19 2.7240 no .
C21 H13 3.2753 no .
C22 H14 2.6714 no .
C22 H15 2.6719 no .
H1 H2 2.3422 no .
H2 H3 2.3124 no .
H3 H4 2.3490 no .
H4 H5 2.9876 no .
H4 H9 3.4796 no .
H5 H9 2.3467 no .
H5 H13 3.1714 no .
H6 H7 2.3258 no .
H7 H11 2.7373 no .
H7 H12 2.7173 no .
H8 H9 2.3363 no .
H8 H10 2.3475 no .
H8 H11 3.3096 no .
H8 H12 3.3441 no .
H13 H14 2.3383 no .
H14 H17 2.3571 no .
H14 H18 3.2552 no .
H14 H19 3.4014 no .
H15 H16 2.3382 no .
H15 H17 3.5994 no .
H15 H18 2.7868 no .
H15 H19 2.6439 no .
S1 H9 3.3989 no 1_565
S1 H18 3.4032 no 4_556
O1 H1 2.6979 no 3_445
O1 H2 2.7507 no 3_445
O1 H3 2.8345 no 3_455
O1 H17 3.3494 no 4_556
O1 H18 3.3302 no 4_556
O2 H2 2.7010 no 3_455
O2 H3 3.5332 no 3_455
O2 H5 3.1456 no 1_565
O2 H9 2.7826 no 1_565
O2 H13 2.4801 no 1_565
O2 H14 3.4617 no 1_565
O2 H18 2.9966 no 4_556
O3 H4 3.2729 no 1_565
O3 H5 2.4574 no 1_565
O3 H9 3.3198 no 1_565
O3 H15 3.5110 no 2_656
O3 H17 3.3691 no 2_666
O3 H19 2.7462 no 2_666
N1 H9 3.1347 no 1_565
C1 H4 3.3903 no 1_565
C1 H5 3.2581 no 1_565
C1 H9 3.2939 no 1_565
C2 H4 3.3706 no 1_565
C2 H11 3.0338 no 4_555
C2 H18 3.2890 no 2_656
C2 H19 3.4210 no 2_656
C3 H4 3.1778 no 1_565
C3 H11 3.1386 no 4_555
C3 H17 3.4716 no 2_666
C3 H18 3.0468 no 2_656
C4 H9 3.4370 no 3_555
C4 H10 3.2416 no 4_555
C4 H11 3.3440 no 4_555
C4 H12 3.5729 no 4_555
C4 H18 2.8972 no 2_656
C5 H1 3.3610 no 1_545
C5 H10 3.0258 no 4_555
C5 H11 3.4716 no 4_555
C5 H18 3.0273 no 2_656
C6 H1 3.1768 no 1_545
C6 H10 3.2921 no 4_555
C6 H11 3.5998 no 4_545
C6 H11 3.4137 no 4_555
C6 H18 3.3152 no 2_656
C6 H19 3.5239 no 2_656
C7 H11 3.1793 no 4_555
C7 H18 3.4235 no 2_656
C7 H19 3.2840 no 2_656
C9 H2 3.5796 no 3_445
C10 H8 3.2633 no 1_565
C10 H9 3.3881 no 1_565
C10 H11 3.1322 no 4_555
C11 H7 3.5883 no 4_545
C11 H8 3.1542 no 1_565
C12 H6 3.4199 no 4_545
C12 H7 3.5276 no 4_545
C12 H12 3.4648 no 2_555
C13 H2 3.1499 no 3_445
C13 H6 3.2715 no 1_545
C13 H7 3.4216 no 1_545
C13 H7 3.5724 no 4_545
C14 H2 2.8025 no 3_445
C14 H6 3.1453 no 1_545
C15 H4 3.2476 no 4_555
C15 H6 3.2469 no 4_545
C15 H10 3.5690 no 2_555
C15 H12 3.3640 no 2_555
C16 H14 3.2293 no 4_556
C16 H17 3.5174 no 4_556
C17 H14 3.0671 no 4_556
C17 H16 3.5519 no 1_545
C17 H17 3.3597 no 4_556
C18 H14 3.0545 no 4_556
C18 H16 3.0336 no 1_545
C19 H14 3.2516 no 4_556
C20 H14 3.5924 no 1_565
C20 H14 3.3859 no 4_556
C20 H15 3.5199 no 2_656
C20 H17 3.5769 no 1_565
C21 H14 3.0587 no 1_565
C21 H14 3.3910 no 4_556
C21 H15 3.4828 no 2_656
C22 H1 3.2458 no 2_646
H1 O1 2.6979 no 3_555
H1 C5 3.3610 no 1_565
H1 C6 3.1768 no 1_565
H1 C22 3.2458 no 2_666
H1 H3 3.1807 no 1_565
H1 H4 2.8687 no 1_565
H1 H11 3.5813 no 4_555
H1 H13 3.2970 no 3_555
H1 H17 2.6661 no 2_666
H1 H18 3.5089 no 2_656
H1 H18 3.2465 no 2_666
H1 H19 3.3234 no 2_666
H2 O1 2.7507 no 3_555
H2 O2 2.7010 no 3_545
H2 C9 3.5796 no 3_555
H2 C13 3.1499 no 3_555
H2 C14 2.8025 no 3_555
H2 H8 3.1500 no 3_555
H2 H9 2.5602 no 3_555
H2 H10 3.5870 no 4_555
H2 H13 3.1682 no 3_555
H2 H18 3.2863 no 2_656
H3 O1 2.8345 no 3_545
H3 O2 3.5332 no 3_545
H3 H1 3.1807 no 1_545
H3 H8 3.0968 no 3_555
H3 H9 3.5441 no 3_555
H3 H10 3.2615 no 4_555
H3 H12 3.2272 no 4_545
H3 H18 3.4710 no 2_656
H4 O3 3.2729 no 1_545
H4 C1 3.3903 no 1_545
H4 C2 3.3706 no 1_545
H4 C3 3.1778 no 1_545
H4 C15 3.2476 no 4_545
H4 H1 2.8687 no 1_545
H4 H7 3.2410 no 4_545
H4 H11 2.6847 no 4_545
H4 H12 2.9452 no 4_545
H5 O2 3.1456 no 1_545
H5 O3 2.4574 no 1_545
H5 C1 3.2581 no 1_545
H5 H19 3.3903 no 2_656
H6 C12 3.4199 no 4_555
H6 C13 3.2715 no 1_565
H6 C14 3.1453 no 1_565
H6 C15 3.2469 no 4_555
H6 H8 2.9563 no 1_565
H6 H9 2.7166 no 1_565
H6 H11 2.4589 no 4_555
H7 C11 3.5883 no 4_555
H7 C12 3.5276 no 4_555
H7 C13 3.4216 no 1_565
H7 C13 3.5724 no 4_555
H7 H4 3.2410 no 4_555
H7 H8 2.7489 no 1_565
H7 H10 3.5843 no 1_565
H8 C10 3.2633 no 1_545
H8 C11 3.1542 no 1_545
H8 H2 3.1500 no 3_445
H8 H3 3.0968 no 3_445
H8 H6 2.9563 no 1_545
H8 H7 2.7489 no 1_545
H8 H10 3.3416 no 2_555
H9 S1 3.3989 no 1_545
H9 O2 2.7826 no 1_545
H9 O3 3.3198 no 1_545
H9 N1 3.1347 no 1_545
H9 C1 3.2939 no 1_545
H9 C4 3.4370 no 3_445
H9 C10 3.3881 no 1_545
H9 H2 2.5602 no 3_445
H9 H3 3.5441 no 3_445
H9 H6 2.7166 no 1_545
H10 C4 3.2416 no 4_545
H10 C5 3.0258 no 4_545
H10 C6 3.2921 no 4_545
H10 C15 3.5690 no 2_555
H10 H2 3.5870 no 4_545
H10 H3 3.2615 no 4_545
H10 H7 3.5843 no 1_545
H10 H8 3.3416 no 2_555
H10 H10 3.1119 no 2_555
H10 H12 3.3587 no 2_555
H11 C2 3.0338 no 4_545
H11 C3 3.1386 no 4_545
H11 C4 3.3440 no 4_545
H11 C5 3.4716 no 4_545
H11 C6 3.4137 no 4_545
H11 C6 3.5998 no 4_555
H11 C7 3.1793 no 4_545
H11 C10 3.1322 no 4_545
H11 H1 3.5813 no 4_545
H11 H4 2.6847 no 4_555
H11 H6 2.4589 no 4_545
H12 C4 3.5729 no 4_545
H12 C12 3.4648 no 2_555
H12 C15 3.3640 no 2_555
H12 H3 3.2272 no 4_555
H12 H4 2.9452 no 4_555
H12 H10 3.3587 no 2_555
H12 H12 2.8469 no 2_555
H13 O2 2.4801 no 1_545
H13 H1 3.2970 no 3_445
H13 H2 3.1682 no 3_445
H13 H14 3.5017 no 4_556
H13 H16 3.5780 no 1_545
H13 H17 3.2053 no 4_556
H13 H18 3.4412 no 4_546
H14 O2 3.4617 no 1_545
H14 C16 3.2293 no 4_546
H14 C17 3.0671 no 4_546
H14 C18 3.0545 no 4_546
H14 C19 3.2516 no 4_546
H14 C20 3.5924 no 1_545
H14 C20 3.3859 no 4_546
H14 C21 3.0587 no 1_545
H14 C21 3.3910 no 4_546
H14 H13 3.5017 no 4_546
H14 H14 3.4650 no 4_546
H14 H14 3.4650 no 4_556
H14 H16 2.6666 no 1_545
H15 O3 3.5110 no 2_656
H15 C20 3.5199 no 2_656
H15 C21 3.4828 no 2_656
H15 H15 3.3455 no 2_656
H15 H16 3.2850 no 2_656
H15 H17 3.0204 no 1_565
H16 C17 3.5519 no 1_565
H16 C18 3.0336 no 1_565
H16 H13 3.5780 no 1_565
H16 H14 2.6666 no 1_565
H16 H15 3.2850 no 2_656
H16 H17 3.5897 no 1_565
H17 O1 3.3494 no 4_546
H17 O3 3.3691 no 2_646
H17 C3 3.4716 no 2_646
H17 C16 3.5174 no 4_546
H17 C17 3.3597 no 4_546
H17 C20 3.5769 no 1_545
H17 H1 2.6661 no 2_646
H17 H13 3.2053 no 4_546
H17 H15 3.0204 no 1_545
H17 H16 3.5897 no 1_545
H18 S1 3.4032 no 4_546
H18 O1 3.3302 no 4_546
H18 O2 2.9966 no 4_546
H18 C2 3.2890 no 2_656
H18 C3 3.0468 no 2_656
H18 C4 2.8972 no 2_656
H18 C5 3.0273 no 2_656
H18 C6 3.3152 no 2_656
H18 C7 3.4235 no 2_656
H18 H1 3.2465 no 2_646
H18 H1 3.5089 no 2_656
H18 H2 3.2863 no 2_656
H18 H3 3.4710 no 2_656
H18 H13 3.4412 no 4_556
H19 O3 2.7462 no 2_646
H19 C2 3.4210 no 2_656
H19 C6 3.5239 no 2_656
H19 C7 3.2840 no 2_656
H19 H1 3.3234 no 2_646
H19 H5 3.3903 no 2_656

loop_
_geom_torsion_atom_site_label_1
_geom_torsion_atom_site_label_2
_geom_torsion_atom_site_label_3
_geom_torsion_atom_site_label_4
_geom_torsion
_geom_torsion_publ_flag
O1 S1 N1 C1 172.19(12) no
O1 S1 N1 C8 -31.51(12) no
O1 S1 C16 C17 7.3(2) no
O1 S1 C16 C21 -173.85(15) no
O2 S1 N1 C1 43.05(14) no
O2 S1 N1 C8 -160.66(10) no
O2 S1 C16 C17 140.98(16) no
O2 S1 C16 C21 -40.2(2) no
N1 S1 C16 C17 -104.98(16) no
N1 S1 C16 C21 73.83(18) no
C16 S1 N1 C1 -73.24(15) no
C16 S1 N1 C8 83.06(12) no
S1 N1 C1 O3 -16.2(3) no
S1 N1 C1 C2 163.96(11) no
S1 N1 C8 C7 -162.89(9) no
S1 N1 C8 C9 76.07(18) no
C1 N1 C8 C7 -4.33(18) no
C1 N1 C8 C9 -125.38(16) no
C8 N1 C1 O3 -174.06(17) no
C8 N1 C1 C2 6.08(19) no
O3 C1 C2 C3 -3.4(4) no
O3 C1 C2 C7 174.72(18) no
N1 C1 C2 C3 176.41(16) no
N1 C1 C2 C7 -5.4(2) no
C1 C2 C3 C4 177.76(17) no
C1 C2 C7 C6 -177.94(15) no
C1 C2 C7 C8 2.9(2) no
C3 C2 C7 C6 0.4(3) no
C3 C2 C7 C8 -178.82(16) no
C7 C2 C3 C4 -0.2(3) no
C2 C3 C4 C5 -0.2(3) no
C3 C4 C5 C6 0.5(4) no
C4 C5 C6 C7 -0.3(3) no
C5 C6 C7 C2 -0.1(3) no
C5 C6 C7 C8 178.94(17) no
C2 C7 C8 N1 0.75(19) no
C2 C7 C8 C9 121.97(17) no
C6 C7 C8 N1 -178.34(18) no
C6 C7 C8 C9 -57.1(3) no
N1 C8 C9 C10 49.5(3) no
N1 C8 C9 C14 -132.2(2) no
C7 C8 C9 C10 -64.3(3) no
C7 C8 C9 C14 114.0(3) no
C8 C9 C10 C11 179.82(19) no
C8 C9 C14 C13 179.57(19) no
C10 C9 C14 C13 -2.1(4) no
C14 C9 C10 C11 1.5(4) no
C9 C10 C11 C12 0.4(4) no
C10 C11 C12 C13 -1.6(4) no
C10 C11 C12 C15 178.2(2) no
C11 C12 C13 C14 1.0(4) no
C15 C12 C13 C14 -178.8(2) no
C12 C13 C14 C9 0.8(4) no
S1 C16 C17 C18 178.64(15) no
S1 C16 C21 C20 -178.08(14) no
C17 C16 C21 C20 0.7(4) no
C21 C16 C17 C18 -0.2(4) no
C16 C17 C18 C19 -1.4(4) no
C17 C18 C19 C20 2.4(4) no
C17 C18 C19 C22 -178.2(2) no
C18 C19 C20 C21 -1.8(4) no
C22 C19 C20 C21 178.7(2) no
C19 C20 C21 C16 0.3(4) no
